data_2005902
loop_
_publ_author_name
'Suga, T.'
'Okabe, N.'

_publ_section_title
;
 <small>L</small>-Histidinol Phosphate Tetrahydrate
;
_journal_issue 1
_journal_name_full 'Acta Crystallographica Section C'
_journal_page_first 134
_journal_page_last 136
_journal_paper_doi 10.1107/S0108270196012516
_journal_volume 53
_journal_year 1997
_chemical_formula_moiety 'C6 H12 N3 O4 P1, 4H2 O'
_chemical_formula_sum 'C6 H20 N3 O8 P'
_chemical_formula_weight 293.22
_space_group_IT_number 4
_symmetry_cell_setting monoclinic
_symmetry_space_group_name_Hall 'P 2yb'
_symmetry_space_group_name_H-M 'P 1 21 1'
_atom_type_scat_source IntTabIV
_cell_angle_alpha 90
_cell_angle_beta 104.177(9)
_cell_angle_gamma 90
_cell_formula_units_Z 2
_cell_length_a 9.405(1)
_cell_length_b 7.669(2)
_cell_length_c 9.436(1)
_cell_measurement_reflns_used 25
_cell_measurement_temperature 296
_cell_measurement_theta_max 22.45
_cell_measurement_theta_min 19.35
_cell_volume 659.9(2)
_computing_cell_refinement 'MSC/AFC Diffractometer Control Software'
_computing_data_collection
;
MSC/AFC Diffractometer Control Software
(Molecular Structure Corporation, 1988)
;
_computing_data_reduction 'TEXSAN (Molecular Structure Corporation, 1985)'
_computing_molecular_graphics 'ORTEPII (Johnson, 1976)'
_computing_structure_refinement TEXSAN
_computing_structure_solution 'SHELXS86 (Sheldrick, 1985), DIRDIF (Beurskens, 1984)'
_diffrn_measurement_device 'Rigaku AFC-5R'
_diffrn_measurement_method \w-2\q
_diffrn_radiation_type MoK\a
_diffrn_radiation_wavelength 0.71069
_diffrn_reflns_av_R_equivalents 0.014
_diffrn_reflns_limit_h_max 12
_diffrn_reflns_limit_h_min 0
_diffrn_reflns_limit_k_max 9
_diffrn_reflns_limit_k_min 0
_diffrn_reflns_limit_l_max 11
_diffrn_reflns_limit_l_min -12
_diffrn_reflns_number 1719
_diffrn_reflns_theta_max 27.5
_diffrn_standards_decay_% none
_diffrn_standards_interval_count 150
_diffrn_standards_interval_time 66
_diffrn_standards_number 3
_exptl_absorpt_coefficient_mu 0.236
_exptl_absorpt_correction_type none
_exptl_crystal_colour colorless
_exptl_crystal_density_diffrn 1.476
_exptl_crystal_density_method 'not measured'
_exptl_crystal_description plate
_exptl_crystal_size_max 0.5
_exptl_crystal_size_mid 0.2
_exptl_crystal_size_min 0.1
_refine_diff_density_max 0.43
_refine_diff_density_min -0.31
_refine_ls_extinction_method none
_refine_ls_goodness_of_fit_obs 1.870
_refine_ls_hydrogen_treatment noref
_refine_ls_number_parameters 162
_refine_ls_number_reflns 1465
_refine_ls_R_factor_obs 0.036
_refine_ls_shift/esd_max 0.015
_refine_ls_structure_factor_coef F
_refine_ls_weighting_details 'w = 4F~o~^2^/\s^2^(F~o~^2^)'
_refine_ls_weighting_scheme calc
_refine_ls_wR_factor_obs 0.049
_reflns_number_observed 1465
_reflns_number_total 1627
_reflns_observed_criterion I>3\s(I)
_cod_data_source_file ta1109.cif
_cod_data_source_block okabe
_cod_depositor_comments
;
 Marking attached hydrogen atoms.

 Antanas Vaitkus,
 2017-11-23

The following automatic conversions were performed:

'_refine_ls_weighting_scheme' value 'w = 4F~o~^2^/\s^2^(F~o~^2^)' was
changed to 'calc'. New tag '_refine_ls_weighting_details' was
created. The value of the new tag was set to 'w =
4F~o~^2^/\s^2^(F~o~^2^)'.

Automatic conversion script
Id: cif_fix_values 3143 2015-03-26 13:38:13Z robertas 
;
_cod_original_cell_volume 659.9(4)
_cod_original_sg_symbol_H-M 'P 21'
_cod_original_formula_sum 'C6 H20 O8 N3 P1'
_cod_database_code 2005902

loop_
_symmetry_equiv_pos_as_xyz
x,y,z
-x,y+1/2,-z

loop_
_atom_site_aniso_label
_atom_site_aniso_U_11
_atom_site_aniso_U_22
_atom_site_aniso_U_33
_atom_site_aniso_U_12
_atom_site_aniso_U_13
_atom_site_aniso_U_23
P(1) 0.0165(3) 0.0227(4) 0.0250(4) 0.0001(4) 0.0065(3) -0.0018(4)
O(1) 0.0260(10) 0.0250(10) 0.048(2) -0.0020(10) 0.0160(10) -0.0050(10)
O(2) 0.0240(10) 0.0250(10) 0.054(2) -0.0040(10) 0.0160(10) -0.0090(10)
O(3) 0.0250(10) 0.055(2) 0.0290(10) 0.0060(10) 0.0050(10) 0.0070(10)
O(4) 0.0340(10) 0.039(2) 0.0270(10) 0.0030(10) 0.0130(10) -0.0020(10)
O(5) 0.037(2) 0.153(5) 0.037(2) 0.006(2) 0.0100(10) -0.017(2)
O(6) 0.055(2) 0.070(3) 0.057(2) -0.023(2) -0.002(2) 0.016(2)
O(7) 0.0350(10) 0.056(3) 0.056(2) 0.0050(10) 0.0100(10) -0.002(2)
O(8) 0.043(2) 0.050(2) 0.061(2) -0.003(2) 0.023(2) -0.005(2)
N(1) 0.0260(10) 0.025(2) 0.0280(10) 0.0010(10) 0.0060(10) 0.0010(10)
N(2) 0.0270(10) 0.045(2) 0.0260(10) -0.0040(10) 0.0070(10) -0.0010(10)
N(3) 0.0200(10) 0.058(3) 0.034(2) -0.0050(10) 0.0060(10) 0.000(2)
C(1) 0.027(2) 0.025(2) 0.041(2) -0.003(2) 0.016(2) -0.005(2)
C(2) 0.0220(10) 0.025(2) 0.030(2) -0.003(2) 0.0070(10) -0.004(2)
C(3) 0.0250(10) 0.044(2) 0.027(2) 0.004(2) 0.0060(10) -0.001(2)
C(4) 0.025(2) 0.035(2) 0.027(2) -0.004(2) 0.0070(10) -0.001(2)
C(5) 0.031(2) 0.053(3) 0.030(2) -0.007(2) 0.004(2) 0.001(2)
C(6) 0.026(2) 0.057(3) 0.030(2) -0.004(2) 0.0110(10) 0.003(2)

loop_
_atom_site_label
_atom_site_fract_x
_atom_site_fract_y
_atom_site_fract_z
_atom_site_B_iso_or_equiv
_atom_site_attached_hydrogens
P(1) 0.41344(8) 0.1670 0.77578(9) 1.67(3) 0
O(1) 0.4514(3) -0.0344(4) 0.7570(3) 2.5(1) 0
O(2) 0.5580(3) 0.2573(4) 0.7852(3) 2.6(1) 0
O(3) 0.2948(3) 0.2222(4) 0.6443(3) 2.9(1) 0
O(4) 0.3592(2) 0.1836(5) 0.9143(2) 2.5(1) 0
O(5) 0.2585(3) 0.2398(7) 0.3480(3) 5.9(2) 0
O(6) 0.7583(4) -0.0150(6) 1.0095(4) 5.0(2) 0
O(7) 0.9731(3) 0.2068(5) 0.1503(3) 3.9(1) 0
O(8) 0.1469(3) -0.0013(5) 1.0075(4) 3.9(1) 2
N(1) 0.5323(3) -0.3867(4) 0.7913(3) 2.1(1) 0
N(2) 0.1978(3) -0.2639(5) 0.3146(3) 2.6(1) 0
N(3) -0.0163(3) -0.2795(5) 0.3593(3) 3.0(1) 0
C(1) 0.3453(4) -0.1602(5) 0.7747(4) 2.4(1) 0
C(2) 0.3811(3) -0.3342(6) 0.7129(4) 2.0(1) 0
C(3) 0.3721(3) -0.3338(8) 0.5508(4) 2.5(1) 0
C(4) 0.2205(4) -0.3074(6) 0.4595(4) 2.3(1) 0
C(5) 0.0534(4) -0.2464(7) 0.2587(4) 3.1(2) 0
C(6) 0.0868(4) -0.3173(8) 0.4875(4) 2.9(1) 0
H(1) 0.5608 0.3812 0.7965 3.1 0
H(2) 0.2575 -0.1233 0.7191 2.7 0
H(3) 0.3406 -0.1709 0.8797 2.8 0
H(4) 0.3250 -0.4200 0.7386 2.6 0
H(5) 0.5975 -0.3223 0.7442 2.7 0
H(6) 0.5577 -0.3607 0.8925 2.7 0
H(7) 0.5612 -0.4870 0.8012 2.5 0
H(8) 0.4393 -0.2184 0.5199 3.1 0
H(9) 0.4114 -0.4467 0.5222 3.1 0
H(10) 0.0057 -0.2398 0.1487 3.8 0
H(11) -0.1081 -0.2927 0.3594 3.6 0
H(12) 0.0473 -0.3406 0.5740 3.5 0
H(13) 0.1749 0.1733 0.2957 7.1 0
H(14) 0.2673 0.2102 0.4411 7.1 0
H(15) 0.6993 0.0351 0.9306 6.0 0
H(16) 0.7085 -0.1110 1.0321 6.0 0
H(17) 0.9398 0.3189 0.0948 4.7 0
H(18) 0.8860 0.1563 0.1059 4.6 0

loop_
_geom_angle_atom_site_label_1
_geom_angle_atom_site_label_2
_geom_angle_atom_site_label_3
_geom_angle
_geom_angle_publ_flag
O(1) P(1) O(2) 103.00(10) yes
O(1) P(1) O(3) 108.6(2) yes
O(1) P(1) O(4) 107.8(2) yes
O(2) P(1) O(3) 113.2(2) yes
O(2) P(1) O(4) 113.5(2) yes
O(3) P(1) O(4) 110.20(10) yes
P(1) O(1) C(1) 117.0(2) yes
C(4) N(2) C(5) 108.2(3) yes
C(5) N(3) C(6) 108.3(3) yes
O(1) C(1) C(2) 108.5(3) yes
N(1) C(2) C(1) 108.7(3) yes
N(1) C(2) C(3) 108.1(3) yes
C(1) C(2) C(3) 115.0(3) yes
C(2) C(3) C(4) 113.1(3) yes
N(2) C(4) C(3) 120.1(3) yes
N(2) C(4) C(6) 106.7(3) yes
C(3) C(4) C(6) 133.1(3) yes
N(2) C(5) N(3) 109.7(3) yes
N(3) C(6) C(4) 107.5(3) yes

loop_
_geom_bond_atom_site_label_1
_geom_bond_atom_site_label_2
_geom_bond_distance
_geom_bond_publ_flag
P(1) O(1) 1.607(3) yes
P(1) O(2) 1.508(3) yes
P(1) O(3) 1.511(3) yes
P(1) O(4) 1.519(2) yes
O(1) C(1) 1.428(4) yes
N(1) C(2) 1.492(4) yes
N(2) C(4) 1.371(4) yes
N(2) C(5) 1.342(5) yes
N(3) C(5) 1.305(5) yes
N(3) C(6) 1.381(5) yes
C(1) C(2) 1.526(6) yes
C(2) C(3) 1.512(4) yes
C(3) C(4) 1.491(5) yes
C(4) C(6) 1.350(4) yes
O(2) H(1) 0.956 no
O(5) H(13) 0.964 no
O(5) H(14) 0.891 no
O(6) H(15) 0.900 no
O(6) H(16) 0.922 no
O(7) H(17) 1.016 no
O(7) H(18) 0.912 no
N(1) H(5) 0.975 no
N(1) H(6) 0.946 no
N(1) H(7) 0.812 no
N(3) H(11) 0.871 no
C(1) H(2) 0.910 no
C(1) H(3) 1.002 no
C(2) H(4) 0.914 no
C(3) H(8) 1.168 no
C(3) H(9) 0.999 no
C(5) H(10) 1.024 no
C(6) H(12) 0.990 no

loop_
_geom_contact_atom_site_label_1
_geom_contact_atom_site_label_2
_geom_contact_distance
_geom_contact_site_symmetry_2
_geom_contact_publ_flag
N(1) O(2) 2.742(4) 1_545 yes
N(1) O(4) 2.768(4) 2_647 yes
N(1) O(5) 2.791(4) 2_646 yes
N(3) O(3) 2.613(4) 2_546 yes
O(2) N(2) 2.692(4) 2_656 yes
O(5) O(3) 2.737(4) . yes
O(5) O(7) 2.879(4) 1_455 yes
O(6) O(2) 3.231(5) . yes
O(6) O(4) 2.731(5) 2_647 yes
O(7) O(6) 2.727(5) 1_554 yes
O(7) O(8) 2.775(5) 2_656 yes
O(8) O(4) 2.762(4) . yes
O(8) O(7) 2.845(4) 1_456 yes

loop_
_geom_torsion_atom_site_label_1
_geom_torsion_atom_site_label_2
_geom_torsion_atom_site_label_3
_geom_torsion_atom_site_label_4
_geom_torsion
_geom_torsion_publ_flag
P(1) O(1) C(1) C(2) -164.7(2) no
O(1) C(1) C(2) N(1) -58.3(4) no
O(1) C(1) C(2) C(3) 63.2(4) no
O(2) P(1) O(1) C(1) -167.5(3) no
O(3) P(1) O(1) C(1) 72.3(3) no
O(4) P(1) O(1) C(1) -47.2(3) no
N(1) C(2) C(3) C(4) -172.0(4) no
N(2) C(4) C(3) C(2) -165.0(4) no
N(2) C(4) C(6) N(3) 0.1(6) no
N(2) C(5) N(3) C(6) -1.1(6) no
N(3) C(5) N(2) C(4) 1.2(6) no
N(3) C(6) C(4) C(3) 179.9(5) no
C(1) C(2) C(3) C(4) 66.4(5) no
C(2) C(3) C(4) C(6) 15.3(9) no
C(3) C(4) N(2) C(5) 179.4(5) no
C(4) C(6) N(3) C(5) 0.6(6) no
C(5) N(2) C(4) C(6) -0.8(6) no
